data_1515867
loop_
_publ_author_name
'Woodmansee, David H.'
'M\"uller, Marc-Andr\'e'
'Neuburger, Marcus'
'Pfaltz, Andreas'

_publ_section_title
;
 Chiral pyridyl phosphinites with large aryl substituents as efficient
 ligands for the asymmetric iridium-catalyzed hydrogenation of difficult
 substrates
;
_journal_issue 1
_journal_name_full 'Chemical Science'
_journal_page_first 72
_journal_paper_doi 10.1039/c0sc00223b
_journal_volume 1
_journal_year 2010
_chemical_formula_moiety 'C39 H38 Ir N O P, C32 H12 B F24'
_chemical_formula_sum 'C71 H50 B F24 Ir N O P'
_chemical_formula_weight 1623.14
_space_group_IT_number 2
_symmetry_cell_setting triclinic
_symmetry_space_group_name_Hall '-P 1'
_symmetry_space_group_name_H-M 'P -1'
_atom_sites_solution_hydrogens geom
_atom_sites_solution_primary direct
_cell_angle_alpha 104.9140(10)
_cell_angle_beta 106.3840(10)
_cell_angle_gamma 102.4700(10)
_cell_formula_units_Z 2
_cell_length_a 13.9209(3)
_cell_length_b 15.6412(4)
_cell_length_c 17.1341(4)
_cell_measurement_reflns_used 9613
_cell_measurement_temperature 123
_cell_measurement_theta_max 41
_cell_measurement_theta_min 5
_cell_volume 3286.93(14)
_computing_cell_refinement 'Apex2 (Bruker AXS, 2006)'
_computing_data_collection 'Apex2 (Bruker AXS, 2006)'
_computing_data_reduction 'Apex2 (Bruker AXS, 2006)'
_computing_molecular_graphics 'CAMERON (Watkin et al., 1996)'
_computing_publication_material 'CRYSTALS (Betteridge et al., 2003)'
_computing_structure_refinement 'CRYSTALS (Betteridge et al., 2003)'
_computing_structure_solution 'SIR92 (Altomare et al., 1994)'
_diffrn_ambient_temperature 123
_diffrn_measured_fraction_theta_full 0.995
_diffrn_measured_fraction_theta_max 0.979
_diffrn_measurement_device 'Bruker Kappa Apex2'
_diffrn_measurement_device_type Area
_diffrn_measurement_method '\f & \w scans'
_diffrn_radiation_monochromator graphite
_diffrn_radiation_type 'Mo K\a'
_diffrn_radiation_wavelength 0.71073
_diffrn_reflns_av_R_equivalents 0.042
_diffrn_reflns_limit_h_max 25
_diffrn_reflns_limit_h_min -25
_diffrn_reflns_limit_k_max 28
_diffrn_reflns_limit_k_min -28
_diffrn_reflns_limit_l_max 31
_diffrn_reflns_limit_l_min -31
_diffrn_reflns_number 254629
_diffrn_reflns_theta_full 28.788
_diffrn_reflns_theta_max 40.546
_diffrn_reflns_theta_min 2.159
_diffrn_standards_number 0
_exptl_absorpt_coefficient_mu 2.169
_exptl_absorpt_correction_T_max 0.77
_exptl_absorpt_correction_T_min 0.69
_exptl_absorpt_correction_type multi-scan
_exptl_absorpt_process_details 'DENZO/SCALEPACK (Otwinowski & Minor, 1997)'
_exptl_crystal_colour orange
_exptl_crystal_density_diffrn 1.640
_exptl_crystal_density_method 'not measured'
_exptl_crystal_description block
_exptl_crystal_F_000 1608
_exptl_crystal_size_max 0.32
_exptl_crystal_size_mid 0.17
_exptl_crystal_size_min 0.12
_refine_diff_density_max 2.37
_refine_diff_density_min -1.02
_refine_ls_extinction_method None
_refine_ls_goodness_of_fit_ref 1.1021
_refine_ls_hydrogen_treatment constr
_refine_ls_matrix_type full
_refine_ls_number_parameters 957
_refine_ls_number_reflns 31557
_refine_ls_number_restraints 150
_refine_ls_R_factor_all 0.0473
_refine_ls_R_factor_gt 0.0324
_refine_ls_shift/su_max 0.006065
_refine_ls_structure_factor_coef F
_refine_ls_weighting_details
;
Method, part 1, Chebychev polynomial, (Watkin, 1994, Prince, 1982)
[weight] = 1.0/[A~0~*T~0~(x)+A~1~*T~1~(x) ... +A~n-1~]*T~n-1~(x)]
where A~i~ are the Chebychev coefficients listed below and x= Fcalc/Fmax
Method = Robust Weighting (Prince, 1982)
W = [weight] * [1-(deltaF/6*sigmaF)^2^]^2^
A~i~ are:
0.450 0.156 0.244
;
_refine_ls_weighting_scheme calc
_refine_ls_wR_factor_all 0.0447
_refine_ls_wR_factor_gt 0.0322
_refine_ls_wR_factor_ref 0.0311
_reflns_limit_h_max 24
_reflns_limit_h_min -25
_reflns_limit_k_max 27
_reflns_limit_k_min -28
_reflns_limit_l_max 31
_reflns_limit_l_min 0
_reflns_number_gt 33453
_reflns_number_total 81216
_reflns_threshold_expression I>2.0\s(I)
_oxford_diffrn_Wilson_B_factor 1.73
_oxford_diffrn_Wilson_scale 34.47
_oxford_refine_ls_r_factor_ref 0.0301
_oxford_refine_ls_scale 0.26102(9)
_oxford_reflns_number_all 41214
_oxford_reflns_threshold_expression_ref I>3.0\s(I)
_cod_data_source_file c0sc00223b.txt
_cod_data_source_block 7a
_cod_original_formula_sum 'C71 H50 B1 F24 Ir1 N1 O1 P1'
_cod_database_code 1515867

loop_
_symmetry_equiv_pos_as_xyz
x,y,z
-x,-y,-z

loop_
_atom_site_label
_atom_site_type_symbol
_atom_site_fract_x
_atom_site_fract_y
_atom_site_fract_z
_atom_site_U_iso_or_equiv
_atom_site_occupancy
_atom_site_adp_type
_atom_site_refinement_flags_posn
_atom_site_refinement_flags_adp
_atom_site_refinement_flags_occupancy
Ir1 Ir 0.040528(4) 0.362406(4) 0.253949(4) 0.0228 1.0000 Uani . . .
P1 P 0.21874(3) 0.39849(2) 0.29990(2) 0.0254 1.0000 Uani . . .
N1 N 0.04112(9) 0.27438(9) 0.13747(8) 0.0263 1.0000 Uani . . .
O1 O 0.25043(9) 0.30529(8) 0.26765(9) 0.0333 1.0000 Uani . . .
C1 C -0.00898(12) 0.27258(11) 0.05651(10) 0.0305 1.0000 Uani . . .
C2 C -0.00890(15) 0.20595(13) -0.01604(11) 0.0375 1.0000 Uani . . .
C3 C 0.04870(16) 0.14453(13) -0.00845(13) 0.0403 1.0000 Uani . . .
C4 C 0.0567(2) 0.07971(18) -0.08645(17) 0.0578 1.0000 Uani . . .
C5 C 0.10383(14) 0.15015(11) 0.07551(13) 0.0353 1.0000 Uani . . .
C6 C 0.18067(16) 0.10132(14) 0.10745(16) 0.0450 1.0000 Uani . . .
C7 C 0.21027(16) 0.13608(12) 0.20606(15) 0.0417 1.0000 Uani . . .
C8 C 0.16611(12) 0.21672(10) 0.22970(11) 0.0306 1.0000 Uani . . .
C9 C 0.09594(11) 0.21346(10) 0.14430(11) 0.0287 1.0000 Uani . . .
C10 C 0.29568(12) 0.44406(12) 0.41476(11) 0.0338 1.0000 Uani . . .
C11 C 0.3323(2) 0.3874(2) 0.45733(15) 0.0555 1.0000 Uani . . .
C12 C 0.3883(3) 0.4244(3) 0.54692(19) 0.0797 1.0000 Uani . . .
C13 C 0.4053(3) 0.5142(3) 0.59209(17) 0.0752 1.0000 Uani . . .
C14 C 0.3679(3) 0.5712(2) 0.55024(18) 0.0846 1.0000 Uani . . .
C15 C 0.3140(3) 0.53667(16) 0.46178(15) 0.0663 1.0000 Uani . . .
C16 C 0.29020(11) 0.47725(10) 0.25951(9) 0.0271 1.0000 Uani . . .
C17 C 0.36673(13) 0.45771(13) 0.22651(11) 0.0342 1.0000 Uani . . .
C18 C 0.42824(16) 0.52547(16) 0.20629(14) 0.0436 1.0000 Uani . . .
C19 C 0.41442(16) 0.61201(15) 0.21915(13) 0.0436 1.0000 Uani . . .
C20 C 0.33631(16) 0.63118(13) 0.24900(13) 0.0406 1.0000 Uani . . .
C21 C 0.27370(14) 0.56363(11) 0.26845(12) 0.0341 1.0000 Uani . . .
C22 C -0.05746(12) 0.34606(12) 0.04683(10) 0.0316 1.0000 Uani . . .
C23 C -0.00481(12) 0.43722(12) 0.09945(10) 0.0315 1.0000 Uani . . .
C24 C -0.05123(12) 0.50824(13) 0.09277(11) 0.0333 1.0000 Uani . . .
C25 C -0.00026(15) 0.60220(14) 0.14799(15) 0.0414 1.0000 Uani . . .
C26 C -0.04874(18) 0.66884(16) 0.14199(18) 0.0487 1.0000 Uani . . .
C27 C -0.14895(18) 0.64517(18) 0.07818(19) 0.0530 1.0000 Uani . . .
C28 C -0.19974(17) 0.55585(19) 0.02293(17) 0.0499 1.0000 Uani . . .
C29 C -0.15318(14) 0.48474(15) 0.02966(12) 0.0388 1.0000 Uani . . .
C30 C -0.20462(15) 0.39027(17) -0.02460(13) 0.0448 1.0000 Uani . . .
C31 C -0.15856(14) 0.32314(16) -0.01686(11) 0.0406 1.0000 Uani . . .
C32 C -0.10595(12) 0.26001(10) 0.23834(11) 0.0316 1.0000 Uani . . .
C33 C -0.10217(16) 0.25122(13) 0.32398(14) 0.0408 1.0000 Uani . . .
C34 C -0.04719(18) 0.34350(15) 0.39873(13) 0.0436 1.0000 Uani . . .
C35 C 0.04102(14) 0.40653(12) 0.38429(11) 0.0344 1.0000 Uani . . .
C36 C 0.02739(14) 0.47535(11) 0.34683(12) 0.0347 1.0000 Uani . . .
C37 C -0.07606(17) 0.49269(13) 0.31126(16) 0.0433 1.0000 Uani . . .
C38 C -0.16850(15) 0.40411(14) 0.25614(16) 0.0436 1.0000 Uani . . .
C39 C -0.13596(11) 0.32751(11) 0.20694(10) 0.0286 1.0000 Uani . . .
B1 B 0.34479(11) 0.04506(10) 0.72308(10) 0.0227 1.0000 Uani . . .
C40 C 0.34691(10) 0.14895(9) 0.77675(9) 0.0236 1.0000 Uani . . .
C41 C 0.41278(12) 0.19748(9) 0.86311(9) 0.0265 1.0000 Uani . . .
C42 C 0.42372(13) 0.29018(10) 0.90401(10) 0.0295 1.0000 Uani . . .
C43 C 0.36992(13) 0.33891(10) 0.86033(11) 0.0318 1.0000 Uani . . .
C44 C 0.30617(12) 0.29270(10) 0.77441(12) 0.0310 1.0000 Uani . . .
C45 C 0.29417(12) 0.19987(10) 0.73378(10) 0.0283 1.0000 Uani . . .
C46 C 0.4935(2) 0.33945(13) 0.99674(13) 0.0457 1.0000 Uani . . .
C47 C 0.24844(17) 0.34294(14) 0.72385(15) 0.0477 1.0000 Uani D U .
C50 C 0.43828(9) 0.06819(8) 0.68402(8) 0.0216 1.0000 Uani . . .
C51 C 0.54231(10) 0.07406(9) 0.72816(9) 0.0231 1.0000 Uani . . .
C52 C 0.62283(10) 0.09854(9) 0.69739(9) 0.0249 1.0000 Uani . . .
C53 C 0.60342(11) 0.12111(10) 0.62224(10) 0.0275 1.0000 Uani . . .
C54 C 0.50174(11) 0.11921(9) 0.57938(9) 0.0254 1.0000 Uani . . .
C55 C 0.42071(10) 0.09241(9) 0.60898(9) 0.0244 1.0000 Uani . . .
C56 C 0.73262(12) 0.10228(12) 0.74540(12) 0.0331 1.0000 Uani . . .
C57 C 0.48160(14) 0.15090(12) 0.50250(11) 0.0339 1.0000 Uani . . .
C60 C 0.23095(10) -0.01603(9) 0.64594(9) 0.0231 1.0000 Uani . . .
C61 C 0.22508(10) -0.08742(9) 0.57382(9) 0.0250 1.0000 Uani . . .
C62 C 0.12946(11) -0.14764(10) 0.51179(10) 0.0274 1.0000 Uani . . .
C63 C 0.03450(11) -0.13786(12) 0.51785(11) 0.0313 1.0000 Uani . . .
C64 C 0.03851(11) -0.06775(12) 0.58826(11) 0.0306 1.0000 Uani . . .
C65 C 0.13453(11) -0.00867(10) 0.65143(10) 0.0270 1.0000 Uani . . .
C66 C 0.12896(14) -0.22332(13) 0.43754(12) 0.0378 1.0000 Uani . . .
C67 C -0.06226(13) -0.05820(16) 0.59909(15) 0.0452 1.0000 Uani D U .
C70 C 0.36553(10) -0.02059(8) 0.78267(8) 0.0221 1.0000 Uani . . .
C71 C 0.40909(11) -0.09219(9) 0.75931(9) 0.0238 1.0000 Uani . . .
C72 C 0.42253(11) -0.15224(9) 0.80558(9) 0.0253 1.0000 Uani . . .
C73 C 0.39184(12) -0.14521(10) 0.87689(10) 0.0275 1.0000 Uani . . .
C74 C 0.34755(11) -0.07627(9) 0.90036(9) 0.0260 1.0000 Uani . . .
C75 C 0.33425(11) -0.01537(9) 0.85398(9) 0.0247 1.0000 Uani . . .
C76 C 0.47422(13) -0.22450(11) 0.78196(12) 0.0333 1.0000 Uani . . .
C77 C 0.31461(16) -0.06569(12) 0.97726(11) 0.0362 1.0000 Uani . . .
F1 F 0.5497(2) 0.42624(10) 1.01137(13) 0.0985 1.0000 Uani . . .
F2 F 0.56444(17) 0.30033(11) 1.02524(10) 0.0760 1.0000 Uani . . .
F3 F 0.4407(2) 0.3467(3) 1.04859(13) 0.1308 1.0000 Uani . . .
F4 F 0.2647(6) 0.4285(3) 0.7749(5) 0.0937 0.528(10) Uani D U P
F5 F 0.2766(7) 0.3452(7) 0.6594(5) 0.0966 0.528(10) Uani D U P
F6 F 0.1466(4) 0.3036(3) 0.6960(4) 0.0736 0.528(10) Uani D U P
F41 F 0.2984(7) 0.4317(4) 0.7434(6) 0.0940 0.472(10) Uani D U P
F51 F 0.2241(6) 0.3077(4) 0.6369(3) 0.0659 0.472(10) Uani D U P
F61 F 0.1549(5) 0.3362(8) 0.7279(6) 0.0885 0.472(10) Uani D U P
F7 F 0.74055(10) 0.07418(12) 0.81389(10) 0.0564 1.0000 Uani . . .
F8 F 0.79970(9) 0.18927(10) 0.77674(9) 0.0486 1.0000 Uani . . .
F9 F 0.77216(11) 0.05145(12) 0.69610(10) 0.0584 1.0000 Uani . . .
F10 F 0.5111(2) 0.24188(11) 0.52507(11) 0.0940 1.0000 Uani . . .
F11 F 0.53373(16) 0.12270(14) 0.45200(10) 0.0674 1.0000 Uani . . .
F12 F 0.38250(13) 0.11912(19) 0.45085(12) 0.0867 1.0000 Uani . . .
F13 F 0.21309(15) -0.25246(14) 0.45660(14) 0.0896 1.0000 Uani . . .
F14 F 0.04685(12) -0.29829(10) 0.40922(11) 0.0622 1.0000 Uani . . .
F15 F 0.1324(2) -0.19660(14) 0.37146(12) 0.0912 1.0000 Uani . . .
F16 F -0.1430(4) -0.0936(6) 0.5252(4) 0.1017 0.609(9) Uani D U P
F17 F -0.0833(5) -0.0894(6) 0.6577(5) 0.0904 0.609(9) Uani D U P
F18 F -0.0577(4) 0.0310(3) 0.6269(4) 0.0733 0.609(9) Uani D U P
F161 F -0.1312(5) -0.0566(6) 0.5329(5) 0.0763 0.391(9) Uani D U P
F171 F -0.1120(6) -0.1351(6) 0.6110(8) 0.0857 0.391(9) Uani D U P
F181 F -0.0514(5) 0.0126(8) 0.6645(6) 0.1033 0.391(9) Uani D U P
F19 F 0.50307(13) -0.22407(10) 0.71443(10) 0.0542 1.0000 Uani . . .
F20 F 0.41382(11) -0.31036(8) 0.76555(12) 0.0567 1.0000 Uani . . .
F21 F 0.56294(11) -0.21268(11) 0.84660(11) 0.0593 1.0000 Uani . . .
F22 F 0.3394(3) -0.12151(19) 1.01971(16) 0.1133 1.0000 Uani . . .
F23 F 0.35556(14) 0.01965(11) 1.03388(9) 0.0659 1.0000 Uani . . .
F24 F 0.21110(12) -0.08230(14) 0.95650(10) 0.0751 1.0000 Uani . . .
H21 H -0.0471 0.2057 -0.0690 0.0419 1.0000 Uiso R . .
H42 H 0.0459 0.0171 -0.0833 0.0830 1.0000 Uiso R . .
H41 H 0.1242 0.1012 -0.0897 0.0829 1.0000 Uiso R . .
H43 H 0.0047 0.0780 -0.1378 0.0824 1.0000 Uiso R . .
H62 H 0.2412 0.1179 0.0915 0.0547 1.0000 Uiso R . .
H61 H 0.1501 0.0338 0.0825 0.0547 1.0000 Uiso R . .
H71 H 0.2856 0.1556 0.2354 0.0522 1.0000 Uiso R . .
H72 H 0.1788 0.0871 0.2239 0.0520 1.0000 Uiso R . .
H81 H 0.1277 0.2104 0.2685 0.0361 1.0000 Uiso R . .
H111 H 0.3176 0.3247 0.4265 0.0721 1.0000 Uiso R . .
H121 H 0.4116 0.3854 0.5740 0.1047 1.0000 Uiso R . .
H131 H 0.4422 0.5371 0.6522 0.0835 1.0000 Uiso R . .
H141 H 0.3810 0.6334 0.5810 0.0842 1.0000 Uiso R . .
H151 H 0.2903 0.5764 0.4329 0.0665 1.0000 Uiso R . .
H171 H 0.3767 0.3993 0.2183 0.0406 1.0000 Uiso R . .
H181 H 0.4792 0.5117 0.1840 0.0536 1.0000 Uiso R . .
H191 H 0.4574 0.6585 0.2072 0.0511 1.0000 Uiso R . .
H201 H 0.3259 0.6888 0.2570 0.0472 1.0000 Uiso R . .
H211 H 0.2207 0.5777 0.2890 0.0403 1.0000 Uiso R . .
H231 H 0.0611 0.4536 0.1422 0.0356 1.0000 Uiso R . .
H251 H 0.0671 0.6179 0.1899 0.0518 1.0000 Uiso R . .
H261 H -0.0168 0.7299 0.1807 0.0636 1.0000 Uiso R . .
H271 H -0.1812 0.6915 0.0745 0.0746 1.0000 Uiso R . .
H281 H -0.2661 0.5409 -0.0195 0.0659 1.0000 Uiso R . .
H301 H -0.2727 0.3746 -0.0665 0.0528 1.0000 Uiso R . .
H311 H -0.1928 0.2610 -0.0534 0.0454 1.0000 Uiso R . .
H321 H -0.1136 0.2022 0.1945 0.0359 1.0000 Uiso R . .
H331 H -0.1725 0.2266 0.3224 0.0505 1.0000 Uiso R . .
H332 H -0.0648 0.2078 0.3337 0.0514 1.0000 Uiso R . .
H342 H -0.0978 0.3757 0.4078 0.0549 1.0000 Uiso R . .
H341 H -0.0171 0.3310 0.4513 0.0549 1.0000 Uiso R . .
H351 H 0.1119 0.4185 0.4258 0.0399 1.0000 Uiso R . .
H361 H 0.0893 0.5297 0.3681 0.0406 1.0000 Uiso R . .
H371 H -0.0923 0.5263 0.3589 0.0557 1.0000 Uiso R . .
H372 H -0.0675 0.5319 0.2765 0.0552 1.0000 Uiso R . .
H382 H -0.2197 0.4189 0.2143 0.0559 1.0000 Uiso R . .
H381 H -0.2009 0.3823 0.2931 0.0552 1.0000 Uiso R . .
H391 H -0.1625 0.3104 0.1437 0.0350 1.0000 Uiso R . .
H411 H 0.4511 0.1666 0.8940 0.0323 1.0000 Uiso R . .
H431 H 0.3769 0.3999 0.8880 0.0394 1.0000 Uiso R . .
H451 H 0.2503 0.1707 0.6746 0.0346 1.0000 Uiso R . .
H511 H 0.5586 0.0604 0.7795 0.0275 1.0000 Uiso R . .
H531 H 0.6563 0.1369 0.6004 0.0341 1.0000 Uiso R . .
H551 H 0.3530 0.0915 0.5788 0.0297 1.0000 Uiso R . .
H611 H 0.2875 -0.0967 0.5670 0.0301 1.0000 Uiso R . .
H631 H -0.0303 -0.1778 0.4756 0.0361 1.0000 Uiso R . .
H651 H 0.1338 0.0366 0.6986 0.0348 1.0000 Uiso R . .
H711 H 0.4295 -0.0994 0.7112 0.0287 1.0000 Uiso R . .
H731 H 0.4024 -0.1843 0.9088 0.0339 1.0000 Uiso R . .
H751 H 0.3035 0.0305 0.8710 0.0297 1.0000 Uiso R . .

loop_
_atom_site_aniso_label
_atom_site_aniso_U_11
_atom_site_aniso_U_22
_atom_site_aniso_U_33
_atom_site_aniso_U_23
_atom_site_aniso_U_13
_atom_site_aniso_U_12
Ir1 0.019655(18) 0.020291(18) 0.02545(2) 0.008125(14) 0.005065(13) 0.004020(12)
P1 0.02029(13) 0.02247(13) 0.02900(15) 0.01046(12) 0.00290(11) 0.00391(10)
N1 0.0228(4) 0.0255(5) 0.0283(5) 0.0090(4) 0.0075(4) 0.0058(4)
O1 0.0220(4) 0.0256(4) 0.0474(6) 0.0119(4) 0.0060(4) 0.0066(3)
C1 0.0271(6) 0.0328(6) 0.0268(6) 0.0092(5) 0.0076(5) 0.0039(5)
C2 0.0370(7) 0.0389(8) 0.0291(7) 0.0067(6) 0.0123(6) 0.0024(6)
C3 0.0404(8) 0.0332(7) 0.0396(8) 0.0022(6) 0.0209(7) 0.0002(6)
C4 0.0649(15) 0.0501(12) 0.0488(12) -0.0029(9) 0.0316(11) 0.0078(10)
C5 0.0328(7) 0.0261(6) 0.0446(8) 0.0057(6) 0.0195(6) 0.0045(5)
C6 0.0390(8) 0.0324(7) 0.0646(13) 0.0081(8) 0.0260(9) 0.0136(6)
C7 0.0382(8) 0.0290(7) 0.0615(12) 0.0159(7) 0.0178(8) 0.0170(6)
C8 0.0266(5) 0.0231(5) 0.0416(7) 0.0123(5) 0.0098(5) 0.0079(4)
C9 0.0250(5) 0.0237(5) 0.0358(7) 0.0080(5) 0.0117(5) 0.0059(4)
C10 0.0265(6) 0.0375(7) 0.0310(6) 0.0157(6) 0.0017(5) 0.0042(5)
C11 0.0758(16) 0.0660(14) 0.0407(10) 0.0300(10) 0.0175(10) 0.0433(13)
C12 0.102(3) 0.116(3) 0.0482(13) 0.0485(17) 0.0207(15) 0.070(2)
C13 0.0757(19) 0.096(2) 0.0342(10) 0.0179(13) -0.0059(11) 0.0284(17)
C14 0.109(3) 0.0584(16) 0.0374(11) 0.0037(11) -0.0192(14) 0.0067(16)
C15 0.0901(19) 0.0368(9) 0.0346(9) 0.0078(8) -0.0158(11) 0.0031(11)
C16 0.0211(5) 0.0269(5) 0.0278(6) 0.0101(4) 0.0034(4) 0.0032(4)
C17 0.0300(6) 0.0380(7) 0.0339(7) 0.0133(6) 0.0104(5) 0.0090(5)
C18 0.0358(8) 0.0563(11) 0.0432(9) 0.0233(8) 0.0181(7) 0.0104(8)
C19 0.0378(8) 0.0474(10) 0.0413(9) 0.0230(8) 0.0111(7) -0.0006(7)
C20 0.0445(9) 0.0310(7) 0.0435(9) 0.0174(7) 0.0123(7) 0.0048(6)
C21 0.0329(7) 0.0296(6) 0.0411(8) 0.0161(6) 0.0125(6) 0.0084(5)
C22 0.0275(6) 0.0403(7) 0.0255(6) 0.0143(5) 0.0066(5) 0.0075(5)
C23 0.0260(5) 0.0364(7) 0.0320(6) 0.0183(6) 0.0065(5) 0.0067(5)
C24 0.0275(6) 0.0408(8) 0.0385(7) 0.0252(6) 0.0119(5) 0.0096(5)
C25 0.0346(7) 0.0386(8) 0.0554(11) 0.0270(8) 0.0141(7) 0.0090(6)
C26 0.0430(9) 0.0423(9) 0.0742(15) 0.0339(10) 0.0261(10) 0.0156(8)
C27 0.0409(9) 0.0585(13) 0.0830(17) 0.0460(13) 0.0300(11) 0.0243(9)
C28 0.0354(8) 0.0671(14) 0.0642(13) 0.0416(12) 0.0187(9) 0.0245(9)
C29 0.0296(7) 0.0567(10) 0.0392(8) 0.0292(8) 0.0122(6) 0.0155(7)
C30 0.0316(7) 0.0642(13) 0.0345(8) 0.0213(8) 0.0027(6) 0.0137(8)
C31 0.0315(7) 0.0538(10) 0.0270(6) 0.0118(7) 0.0018(5) 0.0085(7)
C32 0.0289(6) 0.0229(5) 0.0389(7) 0.0104(5) 0.0106(5) 0.0023(4)
C33 0.0446(9) 0.0342(7) 0.0485(10) 0.0244(7) 0.0187(8) 0.0064(6)
C34 0.0501(10) 0.0461(10) 0.0381(8) 0.0183(7) 0.0220(8) 0.0089(8)
C35 0.0364(7) 0.0332(7) 0.0291(6) 0.0083(5) 0.0105(6) 0.0068(6)
C36 0.0365(7) 0.0230(5) 0.0406(8) 0.0049(5) 0.0160(6) 0.0054(5)
C37 0.0460(9) 0.0294(7) 0.0635(12) 0.0173(8) 0.0268(9) 0.0181(7)
C38 0.0310(7) 0.0416(9) 0.0685(13) 0.0253(9) 0.0222(8) 0.0177(7)
C39 0.0206(5) 0.0304(6) 0.0348(7) 0.0161(5) 0.0073(5) 0.0055(4)
B1 0.0215(5) 0.0209(5) 0.0260(6) 0.0069(4) 0.0095(4) 0.0073(4)
C40 0.0242(5) 0.0207(4) 0.0290(5) 0.0088(4) 0.0122(4) 0.0092(4)
C41 0.0314(6) 0.0203(5) 0.0295(6) 0.0089(4) 0.0116(5) 0.0096(4)
C42 0.0369(7) 0.0202(5) 0.0316(6) 0.0078(4) 0.0135(5) 0.0093(5)
C43 0.0360(7) 0.0207(5) 0.0410(8) 0.0094(5) 0.0164(6) 0.0115(5)
C44 0.0297(6) 0.0244(5) 0.0427(8) 0.0139(5) 0.0125(6) 0.0133(5)
C45 0.0274(5) 0.0247(5) 0.0343(6) 0.0115(5) 0.0100(5) 0.0109(4)
C46 0.0665(13) 0.0273(7) 0.0351(8) 0.0050(6) 0.0109(8) 0.0151(8)
C47 0.0495(10) 0.0372(8) 0.0580(12) 0.0208(8) 0.0098(9) 0.0239(8)
C50 0.0197(4) 0.0195(4) 0.0254(5) 0.0065(4) 0.0088(4) 0.0061(3)
C51 0.0204(4) 0.0233(5) 0.0254(5) 0.0080(4) 0.0087(4) 0.0064(4)
C52 0.0197(4) 0.0242(5) 0.0304(6) 0.0086(4) 0.0093(4) 0.0062(4)
C53 0.0244(5) 0.0283(5) 0.0321(6) 0.0115(5) 0.0134(5) 0.0066(4)
C54 0.0266(5) 0.0247(5) 0.0264(5) 0.0101(4) 0.0109(4) 0.0070(4)
C55 0.0229(5) 0.0241(5) 0.0270(5) 0.0094(4) 0.0090(4) 0.0079(4)
C56 0.0220(5) 0.0389(7) 0.0389(7) 0.0149(6) 0.0101(5) 0.0097(5)
C57 0.0386(7) 0.0354(7) 0.0315(7) 0.0159(6) 0.0141(6) 0.0116(6)
C60 0.0205(4) 0.0227(5) 0.0283(5) 0.0098(4) 0.0101(4) 0.0077(4)
C61 0.0205(4) 0.0246(5) 0.0286(5) 0.0075(4) 0.0098(4) 0.0051(4)
C62 0.0222(5) 0.0272(5) 0.0289(6) 0.0093(5) 0.0084(4) 0.0015(4)
C63 0.0202(5) 0.0359(7) 0.0353(7) 0.0160(6) 0.0070(5) 0.0028(5)
C64 0.0206(5) 0.0367(7) 0.0406(7) 0.0201(6) 0.0125(5) 0.0108(5)
C65 0.0233(5) 0.0281(5) 0.0352(6) 0.0136(5) 0.0139(5) 0.0108(4)
C66 0.0344(7) 0.0333(7) 0.0342(7) 0.0030(6) 0.0120(6) -0.0013(6)
C67 0.0254(6) 0.0609(12) 0.0645(12) 0.0340(10) 0.0220(7) 0.0200(7)
C70 0.0210(4) 0.0199(4) 0.0255(5) 0.0065(4) 0.0094(4) 0.0067(3)
C71 0.0253(5) 0.0206(4) 0.0275(5) 0.0076(4) 0.0118(4) 0.0087(4)
C72 0.0260(5) 0.0208(5) 0.0314(6) 0.0085(4) 0.0122(4) 0.0097(4)
C73 0.0303(6) 0.0249(5) 0.0308(6) 0.0125(5) 0.0125(5) 0.0098(4)
C74 0.0285(5) 0.0239(5) 0.0269(5) 0.0081(4) 0.0136(4) 0.0067(4)
C75 0.0261(5) 0.0211(4) 0.0287(5) 0.0072(4) 0.0133(4) 0.0079(4)
C76 0.0328(6) 0.0249(6) 0.0454(8) 0.0122(6) 0.0162(6) 0.0122(5)
C77 0.0462(9) 0.0326(7) 0.0327(7) 0.0096(6) 0.0215(7) 0.0094(6)
F1 0.1289(18) 0.0266(6) 0.0722(11) 0.0075(6) -0.0358(11) -0.0006(8)
F2 0.1035(14) 0.0421(7) 0.0481(8) 0.0035(6) -0.0167(8) 0.0285(8)
F3 0.115(2) 0.207(3) 0.0417(9) -0.0053(14) 0.0345(11) 0.041(2)
F4 0.119(5) 0.0369(18) 0.097(4) 0.0175(18) -0.016(3) 0.047(2)
F5 0.121(5) 0.125(5) 0.110(4) 0.098(4) 0.058(4) 0.074(4)
F6 0.0483(18) 0.056(2) 0.088(4) 0.017(2) -0.016(2) 0.0237(15)
F41 0.102(4) 0.0336(17) 0.100(5) 0.035(2) -0.031(3) 0.005(2)
F51 0.103(4) 0.056(2) 0.0468(17) 0.0285(17) 0.016(2) 0.043(2)
F61 0.072(3) 0.152(6) 0.098(4) 0.077(4) 0.044(3) 0.083(4)
F7 0.0310(5) 0.0902(11) 0.0659(8) 0.0543(8) 0.0153(5) 0.0229(6)
F8 0.0267(4) 0.0490(7) 0.0523(7) 0.0146(5) 0.0008(4) -0.0018(4)
F9 0.0368(6) 0.0725(9) 0.0636(8) 0.0078(7) 0.0170(6) 0.0321(6)
F10 0.193(2) 0.0362(7) 0.0516(9) 0.0256(6) 0.0336(12) 0.0327(11)
F11 0.0893(12) 0.1007(13) 0.0524(8) 0.0455(9) 0.0478(9) 0.0543(11)
F12 0.0436(7) 0.155(2) 0.0668(10) 0.0770(13) 0.0061(7) 0.0121(10)
F13 0.0599(10) 0.0750(11) 0.0840(12) -0.0339(10) -0.0020(9) 0.0344(9)
F14 0.0518(7) 0.0423(6) 0.0627(9) -0.0102(6) 0.0244(7) -0.0149(6)
F15 0.171(2) 0.0624(10) 0.0595(10) 0.0217(8) 0.0746(13) 0.0282(12)
F16 0.0240(12) 0.142(5) 0.103(3) 0.000(3) 0.0042(15) 0.029(2)
F17 0.086(3) 0.145(5) 0.144(4) 0.118(4) 0.095(3) 0.083(3)
F18 0.0601(18) 0.0701(18) 0.137(4) 0.056(2) 0.066(2) 0.0470(15)
F161 0.040(3) 0.135(6) 0.104(5) 0.096(5) 0.030(3) 0.051(3)
F171 0.064(3) 0.109(5) 0.167(7) 0.106(5) 0.088(4) 0.054(3)
F181 0.040(2) 0.143(7) 0.100(5) -0.012(4) 0.030(3) 0.034(4)
F19 0.0725(9) 0.0519(7) 0.0678(9) 0.0257(7) 0.0480(8) 0.0397(7)
F20 0.0486(7) 0.0224(4) 0.0968(11) 0.0099(6) 0.0330(7) 0.0097(4)
F21 0.0426(6) 0.0563(8) 0.0697(9) 0.0124(7) 0.0037(6) 0.0298(6)
F22 0.228(3) 0.1308(19) 0.1008(15) 0.0938(16) 0.128(2) 0.131(2)
F23 0.0675(9) 0.0591(8) 0.0420(7) -0.0144(6) 0.0296(7) -0.0116(7)
F24 0.0453(7) 0.1034(13) 0.0480(7) -0.0088(8) 0.0317(6) -0.0110(8)

loop_
_atom_type_symbol
_atom_type_scat_dispersion_real
_atom_type_scat_dispersion_imag
_atom_type_scat_Cromer_Mann_a1
_atom_type_scat_Cromer_Mann_b1
_atom_type_scat_Cromer_Mann_a2
_atom_type_scat_Cromer_Mann_b2
_atom_type_scat_Cromer_Mann_a3
_atom_type_scat_Cromer_Mann_b3
_atom_type_scat_Cromer_Mann_a4
_atom_type_scat_Cromer_Mann_b4
_atom_type_scat_Cromer_Mann_c
_atom_type_scat_source
C 0.0033 0.0016 2.3100 20.8439 1.0200 10.2075 1.5886 0.5687 0.8650 51.6512 0.2156 'International Tables Vol C 4.2.6.8 and 6.1.1.4'
H 0.0000 0.0000 0.4930 10.5109 0.3229 26.1257 0.1402 3.1424 0.0408 57.7998 0.0030 'International Tables Vol C 4.2.6.8 and 6.1.1.4'
B 0.0013 0.0007 2.0545 23.2185 1.3326 1.0210 1.0979 60.3498 0.7068 0.1403 -0.1932 'International Tables Vol C 4.2.6.8 and 6.1.1.4'
F 0.0171 0.0103 3.5392 10.2825 2.6412 4.2944 1.5170 0.2615 1.0243 26.1476 0.2776 'International Tables Vol C 4.2.6.8 and 6.1.1.4'
Ir -1.4442 7.9887 27.3049 1.5928 16.7296 8.8655 15.6115 0.4179 5.8338 45.0011 11.4722 'International Tables Vol C 4.2.6.8 and 6.1.1.4'
N 0.0061 0.0033 12.2126 0.0057 3.1322 9.8933 2.0125 28.9975 1.1663 0.5826 -11.5290 'International Tables Vol C 4.2.6.8 and 6.1.1.4'
O 0.0106 0.0060 3.0485 13.2771 2.2868 5.7011 1.5463 0.3239 0.8670 32.9089 0.2508 'International Tables Vol C 4.2.6.8 and 6.1.1.4'
P 0.1023 0.0942 6.4345 1.9067 4.1791 27.1570 1.7800 0.5260 1.4908 68.1645 1.1149 'International Tables Vol C 4.2.6.8 and 6.1.1.4'

loop_
_geom_angle_atom_site_label_1
_geom_angle_atom_site_label_2
_geom_angle_atom_site_label_3
_geom_angle
_geom_angle_publ_flag
P1 Ir1 N1 85.56(3) yes
P1 Ir1 C32 144.28(4) yes
N1 Ir1 C32 89.34(6) yes
P1 Ir1 C35 92.74(5) yes
N1 Ir1 C35 158.90(6) yes
C32 Ir1 C35 79.80(6) yes
P1 Ir1 C36 99.39(5) yes
N1 Ir1 C36 162.52(6) yes
C32 Ir1 C36 95.97(6) yes
C35 Ir1 C36 38.31(7) yes
P1 Ir1 C39 179.19(4) yes
N1 Ir1 C39 94.07(5) yes
C32 Ir1 C39 36.38(6) yes
C35 Ir1 C39 87.87(6) yes
C36 Ir1 C39 80.76(6) yes
Ir1 P1 O1 109.50(4) yes
Ir1 P1 C10 119.88(6) yes
O1 P1 C10 102.24(8) yes
Ir1 P1 C16 118.30(5) yes
O1 P1 C16 102.23(7) yes
C10 P1 C16 102.24(7) yes
Ir1 N1 C1 126.31(11) yes
Ir1 N1 C9 116.92(10) yes
C1 N1 C9 116.76(14) yes
P1 O1 C8 117.23(9) yes
N1 C1 C2 120.72(16) yes
N1 C1 C22 118.38(14) yes
C2 C1 C22 120.77(15) yes
C1 C2 C3 122.00(17) yes
C1 C2 H21 117.0 no
C3 C2 H21 120.9 no
C2 C3 C4 121.5(2) yes
C2 C3 C5 116.43(16) yes
C4 C3 C5 121.9(2) yes
C3 C4 H42 110.5 no
C3 C4 H41 110.2 no
H42 C4 H41 108.9 no
C3 C4 H43 109.4 no
H42 C4 H43 109.6 no
H41 C4 H43 108.2 no
C3 C5 C6 130.53(17) yes
C3 C5 C9 118.97(17) yes
C6 C5 C9 110.36(17) yes
C5 C6 C7 104.40(15) yes
C5 C6 H62 110.0 no
C7 C6 H62 111.5 no
C5 C6 H61 112.1 no
C7 C6 H61 111.8 no
H62 C6 H61 107.2 no
C6 C7 C8 107.76(16) yes
C6 C7 H71 111.2 no
C8 C7 H71 111.0 no
C6 C7 H72 109.9 no
C8 C7 H72 108.7 no
H71 C7 H72 108.3 no
C7 C8 O1 110.36(13) yes
C7 C8 C9 103.68(15) yes
O1 C8 C9 107.92(12) yes
C7 C8 H81 112.7 no
O1 C8 H81 110.2 no
C9 C8 H81 111.7 no
C8 C9 C5 112.63(14) yes
C8 C9 N1 122.05(13) yes
C5 C9 N1 124.91(16) yes
P1 C10 C11 121.06(16) yes
P1 C10 C15 119.72(14) yes
C11 C10 C15 119.15(19) yes
C10 C11 C12 119.4(3) yes
C10 C11 H111 119.4 no
C12 C11 H111 121.2 no
C11 C12 C13 121.1(2) yes
C11 C12 H121 117.9 no
C13 C12 H121 121.0 no
C12 C13 C14 120.0(2) yes
C12 C13 H131 119.4 no
C14 C13 H131 120.6 no
C13 C14 C15 120.0(3) yes
C13 C14 H141 120.1 no
C15 C14 H141 119.8 no
C10 C15 C14 120.4(2) yes
C10 C15 H151 119.7 no
C14 C15 H151 119.9 no
P1 C16 C17 122.29(12) yes
P1 C16 C21 118.45(12) yes
C17 C16 C21 119.05(14) yes
C16 C17 C18 119.81(17) yes
C16 C17 H171 119.8 no
C18 C17 H171 120.4 no
C17 C18 C19 120.54(19) yes
C17 C18 H181 119.3 no
C19 C18 H181 120.2 no
C18 C19 C20 120.19(17) yes
C18 C19 H191 120.6 no
C20 C19 H191 119.2 no
C19 C20 C21 119.66(18) yes
C19 C20 H201 120.7 no
C21 C20 H201 119.6 no
C16 C21 C20 120.64(17) yes
C16 C21 H211 120.5 no
C20 C21 H211 118.8 no
C1 C22 C23 120.17(13) yes
C1 C22 C31 120.11(16) yes
C23 C22 C31 119.72(17) yes
C22 C23 C24 120.99(14) yes
C22 C23 H231 121.1 no
C24 C23 H231 117.9 no
C23 C24 C25 122.20(15) yes
C23 C24 C29 119.07(17) yes
C25 C24 C29 118.72(17) yes
C24 C25 C26 120.86(19) yes
C24 C25 H251 118.9 no
C26 C25 H251 120.2 no
C25 C26 C27 120.0(2) yes
C25 C26 H261 120.6 no
C27 C26 H261 119.4 no
C26 C27 C28 120.9(2) yes
C26 C27 H271 119.1 no
C28 C27 H271 120.0 no
C27 C28 C29 120.4(2) yes
C27 C28 H281 120.2 no
C29 C28 H281 119.3 no
C24 C29 C28 119.1(2) yes
C24 C29 C30 118.52(17) yes
C28 C29 C30 122.37(18) yes
C29 C30 C31 121.37(16) yes
C29 C30 H301 118.5 no
C31 C30 H301 120.1 no
C22 C31 C30 120.30(19) yes
C22 C31 H311 118.9 no
C30 C31 H311 120.8 no
Ir1 C32 C33 109.89(11) yes
Ir1 C32 C39 73.61(8) yes
C33 C32 C39 125.81(16) yes
Ir1 C32 H321 106.7 no
C33 C32 H321 114.4 no
C39 C32 H321 115.7 no
C32 C33 C34 113.01(14) yes
C32 C33 H331 109.8 no
C34 C33 H331 108.8 no
C32 C33 H332 107.5 no
C34 C33 H332 109.2 no
H331 C33 H332 108.3 no
C33 C34 C35 112.19(15) yes
C33 C34 H342 110.5 no
C35 C34 H342 109.7 no
C33 C34 H341 108.8 no
C35 C34 H341 108.3 no
H342 C34 H341 107.1 no
C34 C35 Ir1 114.15(12) yes
C34 C35 C36 123.50(17) yes
Ir1 C35 C36 69.80(10) yes
C34 C35 H351 114.2 no
Ir1 C35 H351 109.8 no
C36 C35 H351 116.2 no
Ir1 C36 C35 71.89(9) yes
Ir1 C36 C37 110.26(13) yes
C35 C36 C37 125.13(16) yes
Ir1 C36 H361 111.1 no
C35 C36 H361 114.4 no
C37 C36 H361 114.8 no
C36 C37 C38 114.08(14) yes
C36 C37 H371 108.7 no
C38 C37 H371 108.8 no
C36 C37 H372 108.2 no
C38 C37 H372 109.0 no
H371 C37 H372 108.0 no
C37 C38 C39 112.89(14) yes
C37 C38 H382 108.6 no
C39 C38 H382 108.0 no
C37 C38 H381 108.9 no
C39 C38 H381 109.3 no
H382 C38 H381 109.0 no
C38 C39 Ir1 110.87(11) yes
C38 C39 C32 124.16(16) yes
Ir1 C39 C32 70.00(8) yes
C38 C39 H391 116.2 no
Ir1 C39 H391 108.5 no
C32 C39 H391 115.5 no
C40 B1 C50 102.61(10) yes
C40 B1 C60 113.08(10) yes
C50 B1 C60 111.56(11) yes
C40 B1 C70 113.82(11) yes
C50 B1 C70 112.00(10) yes
C60 B1 C70 104.05(10) yes
B1 C40 C41 122.91(11) yes
B1 C40 C45 120.46(12) yes
C41 C40 C45 115.91(12) yes
C40 C41 C42 121.93(13) yes
C40 C41 H411 118.9 no
C42 C41 H411 119.2 no
C41 C42 C43 121.10(15) yes
C41 C42 C46 120.52(14) yes
C43 C42 C46 118.38(14) yes
C42 C43 C44 117.81(13) yes
C42 C43 H431 120.6 no
C44 C43 H431 121.6 no
C43 C44 C45 121.17(14) yes
C43 C44 C47 119.85(14) yes
C45 C44 C47 118.99(16) yes
C40 C45 C44 122.07(14) yes
C40 C45 H451 119.2 no
C44 C45 H451 118.7 no
C42 C46 F1 112.59(18) yes
C42 C46 F2 114.12(16) yes
F1 C46 F2 104.2(2) yes
C42 C46 F3 112.6(2) yes
F1 C46 F3 105.6(2) yes
F2 C46 F3 107.1(2) yes
C44 C47 F4 110.0(3) yes
C44 C47 F5 111.0(3) yes
F4 C47 F5 110.7(4) yes
C44 C47 F6 111.2(3) yes
F4 C47 F6 104.7(4) yes
F5 C47 F6 109.1(4) yes
C44 C47 F41 115.6(3) yes
C44 C47 F51 114.7(3) yes
F41 C47 F51 103.3(4) yes
C44 C47 F61 113.1(4) yes
F41 C47 F61 107.9(5) yes
F51 C47 F61 100.9(4) yes
B1 C50 C51 121.90(11) yes
B1 C50 C55 121.52(11) yes
C51 C50 C55 116.28(11) yes
C50 C51 C52 121.96(12) yes
C50 C51 H511 119.7 no
C52 C51 H511 118.3 no
C51 C52 C53 120.79(12) yes
C51 C52 C56 120.46(13) yes
C53 C52 C56 118.75(13) yes
C52 C53 C54 118.13(12) yes
C52 C53 H531 121.9 no
C54 C53 H531 120.0 no
C53 C54 C55 121.02(13) yes
C53 C54 C57 118.68(13) yes
C55 C54 C57 120.25(13) yes
C50 C55 C54 121.75(12) yes
C50 C55 H551 119.0 no
C54 C55 H551 119.3 no
C52 C56 F7 113.36(13) yes
C52 C56 F8 111.68(14) yes
F7 C56 F8 105.62(15) yes
C52 C56 F9 112.93(14) yes
F7 C56 F9 107.08(16) yes
F8 C56 F9 105.59(14) yes
C54 C57 F10 112.11(15) yes
C54 C57 F11 112.90(15) yes
F10 C57 F11 105.54(19) yes
C54 C57 F12 113.54(15) yes
F10 C57 F12 107.6(2) yes
F11 C57 F12 104.49(18) yes
B1 C60 C61 120.37(11) yes
B1 C60 C65 123.32(12) yes
C61 C60 C65 115.92(12) yes
C60 C61 C62 122.25(12) yes
C60 C61 H611 120.0 no
C62 C61 H611 117.7 no
C61 C62 C63 120.76(14) yes
C61 C62 C66 119.46(13) yes
C63 C62 C66 119.78(14) yes
C62 C63 C64 117.90(13) yes
C62 C63 H631 121.0 no
C64 C63 H631 121.1 no
C63 C64 C65 121.24(13) yes
C63 C64 C67 119.30(15) yes
C65 C64 C67 119.39(16) yes
C60 C65 C64 121.90(14) yes
C60 C65 H651 119.5 no
C64 C65 H651 118.6 no
C62 C66 F13 113.21(15) yes
C62 C66 F14 113.23(15) yes
F13 C66 F14 105.58(19) yes
C62 C66 F15 112.94(17) yes
F13 C66 F15 103.3(2) yes
F14 C66 F15 107.79(19) yes
C64 C67 F16 112.6(3) yes
C64 C67 F17 113.7(2) yes
F16 C67 F17 111.5(4) yes
C64 C67 F18 111.4(2) yes
F16 C67 F18 103.3(3) yes
F17 C67 F18 103.5(3) yes
C64 C67 F161 115.5(4) yes
C64 C67 F171 108.9(3) yes
F161 C67 F171 102.1(5) yes
C64 C67 F181 115.2(3) yes
F161 C67 F181 107.2(5) yes
F171 C67 F181 106.7(5) yes
B1 C70 C71 120.41(11) yes
B1 C70 C75 123.52(11) yes
C71 C70 C75 115.86(12) yes
C70 C71 C72 121.98(12) yes
C70 C71 H711 118.9 no
C72 C71 H711 119.1 no
C71 C72 C73 121.20(12) yes
C71 C72 C76 120.74(13) yes
C73 C72 C76 118.02(13) yes
C72 C73 C74 117.88(13) yes
C72 C73 H731 121.3 no
C74 C73 H731 120.8 no
C73 C74 C75 121.04(13) yes
C73 C74 C77 119.54(14) yes
C75 C74 C77 119.41(13) yes
C74 C75 C70 122.03(12) yes
C74 C75 H751 119.3 no
C70 C75 H751 118.6 no
C72 C76 F19 113.46(14) yes
C72 C76 F20 112.70(14) yes
F19 C76 F20 107.96(16) yes
C72 C76 F21 112.23(14) yes
F19 C76 F21 105.29(16) yes
F20 C76 F21 104.53(15) yes
C74 C77 F22 113.63(16) yes
C74 C77 F23 112.95(14) yes
F22 C77 F23 106.7(2) yes
C74 C77 F24 112.68(16) yes
F22 C77 F24 106.0(2) yes
F23 C77 F24 104.09(17) yes

loop_
_geom_bond_atom_site_label_1
_geom_bond_atom_site_label_2
_geom_bond_distance
_geom_bond_publ_flag
Ir1 P1 2.2711(4) yes
Ir1 N1 2.1163(13) yes
Ir1 C32 2.2037(14) yes
Ir1 C35 2.1587(17) yes
Ir1 C36 2.1315(16) yes
Ir1 C39 2.2497(14) yes
P1 O1 1.6205(12) yes
P1 C10 1.8131(16) yes
P1 C16 1.8121(15) yes
N1 C1 1.355(2) yes
N1 C9 1.3510(19) yes
O1 C8 1.4572(18) yes
C1 C2 1.402(2) yes
C1 C22 1.474(2) yes
C2 C3 1.386(3) yes
C2 H21 0.912 no
C3 C4 1.504(3) yes
C3 C5 1.396(3) yes
C4 H42 0.976 no
C4 H41 0.949 no
C4 H43 0.958 no
C5 C6 1.505(3) yes
C5 C9 1.379(2) yes
C6 C7 1.536(3) yes
C6 H62 0.961 no
C6 H61 0.974 no
C7 C8 1.531(2) yes
C7 H71 0.964 no
C7 H72 0.961 no
C8 C9 1.494(2) yes
C8 H81 0.975 no
C10 C11 1.377(3) yes
C10 C15 1.391(3) yes
C11 C12 1.404(4) yes
C11 H111 0.931 no
C12 C13 1.349(5) yes
C12 H121 0.916 no
C13 C14 1.378(5) yes
C13 H131 0.941 no
C14 C15 1.383(3) yes
C14 H141 0.929 no
C15 H151 0.947 no
C16 C17 1.393(2) yes
C16 C21 1.396(2) yes
C17 C18 1.393(3) yes
C17 H171 0.934 no
C18 C19 1.379(3) yes
C18 H181 0.935 no
C19 C20 1.382(3) yes
C19 H191 0.941 no
C20 C21 1.391(2) yes
C20 H201 0.925 no
C21 H211 0.944 no
C22 C23 1.377(2) yes
C22 C31 1.419(2) yes
C23 C24 1.414(2) yes
C23 H231 0.931 no
C24 C25 1.419(3) yes
C24 C29 1.422(2) yes
C25 C26 1.368(3) yes
C25 H251 0.941 no
C26 C27 1.409(3) yes
C26 H261 0.935 no
C27 C28 1.365(4) yes
C27 H271 0.938 no
C28 C29 1.416(3) yes
C28 H281 0.936 no
C29 C30 1.422(3) yes
C30 C31 1.359(3) yes
C30 H301 0.948 no
C31 H311 0.939 no
C32 C33 1.496(3) yes
C32 C39 1.391(2) yes
C32 H321 0.977 no
C33 C34 1.526(3) yes
C33 H331 0.962 no
C33 H332 0.960 no
C34 C35 1.522(3) yes
C34 H342 0.974 no
C34 H341 0.968 no
C35 C36 1.408(3) yes
C35 H351 0.985 no
C36 C37 1.509(3) yes
C36 H361 0.972 no
C37 C38 1.529(3) yes
C37 H371 0.964 no
C37 H372 0.969 no
C38 C39 1.510(3) yes
C38 H382 0.971 no
C38 H381 0.962 no
C39 H391 0.982 no
B1 C40 1.6375(19) yes
B1 C50 1.6386(19) yes
B1 C60 1.6388(19) yes
B1 C70 1.638(2) yes
C40 C41 1.401(2) yes
C40 C45 1.4018(19) yes
C41 C42 1.3922(19) yes
C41 H411 0.938 no
C42 C43 1.388(2) yes
C42 C46 1.496(3) yes
C43 C44 1.384(2) yes
C43 H431 0.919 no
C44 C45 1.389(2) yes
C44 C47 1.498(2) yes
C45 H451 0.949 no
C46 F1 1.332(3) yes
C46 F2 1.316(3) yes
C46 F3 1.302(3) yes
C47 F4 1.328(5) yes
C47 F5 1.278(5) yes
C47 F6 1.306(5) yes
C47 F41 1.317(5) yes
C47 F51 1.360(5) yes
C47 F61 1.306(5) yes
C50 C51 1.4023(17) yes
C50 C55 1.4036(19) yes
C51 C52 1.3902(18) yes
C51 H511 0.936 no
C52 C53 1.391(2) yes
C52 C56 1.498(2) yes
C53 C54 1.388(2) yes
C53 H531 0.932 no
C54 C55 1.3905(19) yes
C54 C57 1.499(2) yes
C55 H551 0.933 no
C56 F7 1.340(2) yes
C56 F8 1.343(2) yes
C56 F9 1.324(2) yes
C57 F10 1.311(2) yes
C57 F11 1.329(2) yes
C57 F12 1.312(2) yes
C60 C61 1.4050(19) yes
C60 C65 1.3987(18) yes
C61 C62 1.3905(19) yes
C61 H611 0.946 no
C62 C63 1.392(2) yes
C62 C66 1.495(2) yes
C63 C64 1.384(3) yes
C63 H631 0.940 no
C64 C65 1.396(2) yes
C64 C67 1.499(2) yes
C65 H651 0.932 no
C66 F13 1.333(3) yes
C66 F14 1.316(2) yes
C66 F15 1.313(3) yes
C67 F16 1.320(5) yes
C67 F17 1.300(4) yes
C67 F18 1.334(4) yes
C67 F161 1.273(5) yes
C67 F171 1.346(6) yes
C67 F181 1.303(6) yes
C70 C71 1.4077(17) yes
C70 C75 1.3976(18) yes
C71 C72 1.3861(19) yes
C71 H711 0.933 no
C72 C73 1.390(2) yes
C72 C76 1.496(2) yes
C73 C74 1.381(2) yes
C73 H731 0.927 no
C74 C75 1.398(2) yes
C74 C77 1.495(2) yes
C75 H751 0.938 no
C76 F19 1.329(2) yes
C76 F20 1.332(2) yes
C76 F21 1.345(2) yes
C77 F22 1.314(3) yes
C77 F23 1.319(2) yes
C77 F24 1.331(3) yes

loop_
_geom_hbond_atom_site_label_D
_geom_hbond_atom_site_label_H
_geom_hbond_atom_site_label_A
_geom_hbond_angle_DHA
_geom_hbond_distance_DH
_geom_hbond_distance_HA
_geom_hbond_distance_DA
_geom_hbond_publ_flag
C35 H351 C10 134 0.99 2.57 3.329(3) yes
C39 H391 C22 128 0.98 2.59 3.281(3) yes
